data_4029953
loop_
_publ_author_name
'Boice, Genevi\`eve'
'Patrick, Brian O.'
'McDonald, Robert'
'Bohne, Cornelia'
'Hicks, Robin'

_publ_section_title
;
 Synthesis and photophysics of thioindigo diimines and related compounds.
;
_journal_issue 19
_journal_name_full 'The Journal of organic chemistry'
_journal_page_first 9196
_journal_page_last 9205
_journal_paper_doi 10.1021/jo501630f
_journal_volume 79
_journal_year 2014
_chemical_formula_moiety 'C24 H26 N2 S2'
_chemical_formula_sum 'C24 H26 N2 S2'
_chemical_formula_weight 406.59
_chemical_name_systematic
; 
 ? 
;
_space_group_IT_number 14
_symmetry_cell_setting monoclinic
_symmetry_space_group_name_Hall '-P 2yn'
_symmetry_space_group_name_H-M 'P 1 21/n 1'
_atom_sites_solution_hydrogens geom
_atom_sites_solution_primary direct
_atom_sites_solution_secondary difmap
_audit_creation_method SHELXL-97
_cell_angle_alpha 90.00
_cell_angle_beta 97.4332(13)
_cell_angle_gamma 90.00
_cell_formula_units_Z 2
_cell_length_a 6.5738(6)
_cell_length_b 8.9116(8)
_cell_length_c 17.2370(15)
_cell_measurement_reflns_used 1728
_cell_measurement_temperature 173(2)
_cell_measurement_theta_max 23.78
_cell_measurement_theta_min 2.38
_cell_volume 1001.31(16)
_computing_cell_refinement 'Bruker SAINT'
_computing_data_collection 'Bruker APEX2'
_computing_data_reduction 'Bruker SAINT'
_computing_molecular_graphics 'Bruker SHELXTL'
_computing_publication_material 'Bruker SHELXTL'
_computing_structure_refinement 'SHELXL-97 (Sheldrick, 2008)'
_computing_structure_solution 'SHELXD (Schneider & Sheldrick, 2002)'
_diffrn_ambient_temperature 173(2)
_diffrn_measured_fraction_theta_full 0.995
_diffrn_measured_fraction_theta_max 0.995
_diffrn_measurement_device_type 'Bruker APEX-II CCD'
_diffrn_measurement_method '\w scans'
_diffrn_radiation_monochromator graphite
_diffrn_radiation_source 'fine-focus sealed tube'
_diffrn_radiation_type MoK\a
_diffrn_radiation_wavelength 0.71073
_diffrn_reflns_av_R_equivalents 0.0000
_diffrn_reflns_av_sigmaI/netI 0.0401
_diffrn_reflns_limit_h_max 8
_diffrn_reflns_limit_h_min -8
_diffrn_reflns_limit_k_max 11
_diffrn_reflns_limit_k_min 0
_diffrn_reflns_limit_l_max 22
_diffrn_reflns_limit_l_min 0
_diffrn_reflns_number 2233
_diffrn_reflns_theta_full 27.19
_diffrn_reflns_theta_max 27.19
_diffrn_reflns_theta_min 2.38
_exptl_absorpt_coefficient_mu 0.279
_exptl_absorpt_correction_T_max 0.9848
_exptl_absorpt_correction_T_min 0.8613
_exptl_absorpt_correction_type multi-scan
_exptl_absorpt_process_details 'TWINABS (Sheldrick, 2008)'
_exptl_crystal_colour orange
_exptl_crystal_density_diffrn 1.349
_exptl_crystal_density_method 'not measured'
_exptl_crystal_description rod
_exptl_crystal_F_000 432
_exptl_crystal_size_max 0.55
_exptl_crystal_size_mid 0.08
_exptl_crystal_size_min 0.06
_refine_diff_density_max 0.325
_refine_diff_density_min -0.215
_refine_diff_density_rms 0.057
_refine_ls_extinction_method none
_refine_ls_goodness_of_fit_ref 1.045
_refine_ls_hydrogen_treatment constr
_refine_ls_matrix_type full
_refine_ls_number_parameters 128
_refine_ls_number_reflns 2233
_refine_ls_number_restraints 0
_refine_ls_restrained_S_all 1.045
_refine_ls_R_factor_all 0.0475
_refine_ls_R_factor_gt 0.0388
_refine_ls_shift/su_max 0.000
_refine_ls_shift/su_mean 0.000
_refine_ls_structure_factor_coef Fsqd
_refine_ls_weighting_details 'calc w=1/[\s^2^(Fo^2^)+(0.0428P)^2^+0.3124P] where P=(Fo^2^+2Fc^2^)/3'
_refine_ls_weighting_scheme calc
_refine_ls_wR_factor_gt 0.0884
_refine_ls_wR_factor_ref 0.0922
_reflns_number_gt 1950
_reflns_number_total 2233
_reflns_threshold_expression I>2\s(I)
_cod_data_source_file jo501630f_si_004.cif
_cod_data_source_block vic1258
_cod_depositor_comments
;
The following automatic conversions were performed:

'_symmetry_cell_setting' value 'Monoclinic' changed to 'monoclinic'
according to
/home/saulius/struct/COD-crude-data--automatic-downloads/rss-feeds/ACS/lib/dictionaries/cif_core.dic
dictionary named 'cif_core.dic' version 2.4.2 from 2011-04-26.

Automatic conversion script
Id: cif_fix_values 2281 2013-09-26 08:29:07Z andrius 

 Adding full bibliography for 4029948--4029954.cif.
;
_cod_original_cell_volume 1001.31(15)
_cod_original_sg_symbol_H-M 'P 21/n'
_cod_database_code 4029953

loop_
_symmetry_equiv_pos_as_xyz
'x, y, z'
'-x+1/2, y+1/2, -z+1/2'
'-x, -y, -z'
'x-1/2, -y-1/2, z-1/2'

loop_
_atom_site_label
_atom_site_type_symbol
_atom_site_fract_x
_atom_site_fract_y
_atom_site_fract_z
_atom_site_U_iso_or_equiv
_atom_site_adp_type
_atom_site_occupancy
_atom_site_symmetry_multiplicity
_atom_site_calc_flag
_atom_site_refinement_flags
S S 0.22360(8) -0.18333(5) 0.01321(3) 0.02222(14) Uani 1 1 d .
N N 0.1119(3) 0.21696(18) 0.08404(9) 0.0212(4) Uani 1 1 d .
C1 C 0.0936(3) -0.0145(2) 0.02039(11) 0.0189(4) Uani 1 1 d .
C2 C 0.2059(3) 0.0931(2) 0.07630(11) 0.0193(4) Uani 1 1 d .
C3 C 0.4069(3) 0.0263(2) 0.10971(11) 0.0203(4) Uani 1 1 d .
C4 C 0.5681(3) 0.0836(2) 0.16274(12) 0.0250(5) Uani 1 1 d .
H4 H 0.5563 0.1806 0.1846 0.030 Uiso 1 1 calc R
C5 C 0.7436(3) 0.0001(3) 0.18335(13) 0.0280(5) Uani 1 1 d .
H5 H 0.8510 0.0397 0.2197 0.034 Uiso 1 1 calc R
C6 C 0.7649(3) -0.1410(2) 0.15155(13) 0.0283(5) Uani 1 1 d .
H6 H 0.8874 -0.1966 0.1657 0.034 Uiso 1 1 calc R
C7 C 0.6084(3) -0.2013(2) 0.09925(12) 0.0255(4) Uani 1 1 d .
H7 H 0.6224 -0.2979 0.0773 0.031 Uiso 1 1 calc R
C8 C 0.4310(3) -0.1179(2) 0.07957(11) 0.0212(4) Uani 1 1 d .
C9 C 0.1748(3) 0.3459(2) 0.13465(12) 0.0237(4) Uani 1 1 d .
C10 C 0.3631(3) 0.4230(2) 0.10855(13) 0.0304(5) Uani 1 1 d .
H10A H 0.4803 0.3543 0.1158 0.036 Uiso 1 1 calc R
H10B H 0.3954 0.5136 0.1400 0.036 Uiso 1 1 calc R
H10C H 0.3338 0.4505 0.0532 0.036 Uiso 1 1 calc R
C11 C 0.2041(3) 0.3011(2) 0.22213(12) 0.0286(5) Uani 1 1 d .
H11A H 0.0791 0.2523 0.2350 0.034 Uiso 1 1 calc R
H11B H 0.2317 0.3911 0.2544 0.034 Uiso 1 1 calc R
H11C H 0.3199 0.2315 0.2323 0.034 Uiso 1 1 calc R
C12 C -0.0038(4) 0.4569(2) 0.12285(13) 0.0329(5) Uani 1 1 d .
H12A H -0.1255 0.4111 0.1404 0.040 Uiso 1 1 calc R
H12B H -0.0332 0.4828 0.0673 0.040 Uiso 1 1 calc R
H12C H 0.0328 0.5480 0.1534 0.040 Uiso 1 1 calc R

loop_
_atom_site_aniso_label
_atom_site_aniso_U_11
_atom_site_aniso_U_22
_atom_site_aniso_U_33
_atom_site_aniso_U_23
_atom_site_aniso_U_13
_atom_site_aniso_U_12
S 0.0211(2) 0.0210(2) 0.0236(3) -0.0025(2) -0.0005(2) 0.0001(2)
N 0.0213(8) 0.0204(8) 0.0209(8) -0.0021(7) -0.0006(7) -0.0028(7)
C1 0.0199(9) 0.0182(9) 0.0185(9) 0.0005(8) 0.0021(8) -0.0020(8)
C2 0.0191(10) 0.0224(10) 0.0161(9) 0.0009(8) 0.0008(8) -0.0044(8)
C3 0.0201(9) 0.0215(10) 0.0190(10) 0.0014(8) 0.0016(8) -0.0045(8)
C4 0.0266(11) 0.0250(10) 0.0228(10) 0.0009(9) 0.0007(8) -0.0023(9)
C5 0.0228(10) 0.0325(11) 0.0264(11) 0.0030(10) -0.0052(9) -0.0036(9)
C6 0.0200(10) 0.0334(11) 0.0307(11) 0.0059(10) 0.0005(9) 0.0023(9)
C7 0.0242(10) 0.0252(10) 0.0270(11) -0.0009(9) 0.0032(9) 0.0007(9)
C8 0.0208(10) 0.0246(10) 0.0175(10) 0.0018(8) 0.0003(8) -0.0036(8)
C9 0.0236(10) 0.0230(10) 0.0235(10) -0.0046(8) -0.0010(8) -0.0016(8)
C10 0.0343(12) 0.0254(11) 0.0300(12) 0.0003(10) -0.0012(9) -0.0069(9)
C11 0.0303(11) 0.0313(11) 0.0241(10) -0.0064(9) 0.0029(9) 0.0006(10)
C12 0.0352(12) 0.0274(11) 0.0341(12) -0.0093(10) -0.0036(10) 0.0068(10)

loop_
_atom_type_symbol
_atom_type_description
_atom_type_scat_dispersion_real
_atom_type_scat_dispersion_imag
_atom_type_scat_source
C C 0.0033 0.0016 'International Tables Vol C Tables 4.2.6.8 and 6.1.1.4'
H H 0.0000 0.0000 'International Tables Vol C Tables 4.2.6.8 and 6.1.1.4'
N N 0.0061 0.0033 'International Tables Vol C Tables 4.2.6.8 and 6.1.1.4'
S S 0.1246 0.1234 'International Tables Vol C Tables 4.2.6.8 and 6.1.1.4'

loop_
_geom_angle_atom_site_label_1
_geom_angle_atom_site_label_2
_geom_angle_atom_site_label_3
_geom_angle
_geom_angle_site_symmetry_1
C1 S C8 90.76(9) .
C2 N C9 129.30(17) .
C1 C1 C2 123.5(2) 3
C1 C1 S 123.1(2) 3
C2 C1 S 113.36(13) .
N C2 C1 114.71(16) .
N C2 C3 135.86(17) .
C1 C2 C3 109.43(16) .
C8 C3 C4 117.55(19) .
C8 C3 C2 111.03(17) .
C4 C3 C2 131.41(18) .
C5 C4 C3 120.5(2) .
C4 C5 C6 120.8(2) .
C7 C6 C5 120.3(2) .
C6 C7 C8 118.78(19) .
C7 C8 C3 122.12(19) .
C7 C8 S 122.47(16) .
C3 C8 S 115.38(15) .
N C9 C12 105.95(16) .
N C9 C10 110.63(17) .
C12 C9 C10 107.81(18) .
N C9 C11 111.53(17) .
C12 C9 C11 107.05(18) .
C10 C9 C11 113.46(18) .

loop_
_geom_bond_atom_site_label_1
_geom_bond_atom_site_label_2
_geom_bond_distance
_geom_bond_site_symmetry_2
S C1 1.7427(19) .
S C8 1.762(2) .
N C2 1.280(2) .
N C9 1.469(2) .
C1 C1 1.361(4) 3
C1 C2 1.486(3) .
C2 C3 1.495(3) .
C3 C8 1.403(3) .
C3 C4 1.403(3) .
C4 C5 1.381(3) .
C5 C6 1.386(3) .
C6 C7 1.385(3) .
C7 C8 1.388(3) .
C9 C12 1.529(3) .
C9 C10 1.533(3) .
C9 C11 1.547(3) .

loop_
_geom_torsion_atom_site_label_1
_geom_torsion_atom_site_label_2
_geom_torsion_atom_site_label_3
_geom_torsion_atom_site_label_4
_geom_torsion
_geom_torsion_site_symmetry_1
_geom_torsion_site_symmetry_4
C8 S C1 C1 179.1(2) . 3
C8 S C1 C2 -1.92(15) . .
C9 N C2 C1 178.75(18) . .
C9 N C2 C3 -1.6(4) . .
C1 C1 C2 N 0.5(3) 3 .
S C1 C2 N -178.54(14) . .
C1 C1 C2 C3 -179.2(2) 3 .
S C1 C2 C3 1.8(2) . .
N C2 C3 C8 179.9(2) . .
C1 C2 C3 C8 -0.5(2) . .
N C2 C3 C4 -1.3(4) . .
C1 C2 C3 C4 178.3(2) . .
C8 C3 C4 C5 0.5(3) . .
C2 C3 C4 C5 -178.22(19) . .
C3 C4 C5 C6 0.7(3) . .
C4 C5 C6 C7 -0.9(3) . .
C5 C6 C7 C8 0.0(3) . .
C6 C7 C8 C3 1.3(3) . .
C6 C7 C8 S 179.55(16) . .
C4 C3 C8 C7 -1.5(3) . .
C2 C3 C8 C7 177.48(18) . .
C4 C3 C8 S -179.91(15) . .
C2 C3 C8 S -0.9(2) . .
C1 S C8 C7 -176.73(18) . .
C1 S C8 C3 1.65(16) . .
C2 N C9 C12 -176.7(2) . .
C2 N C9 C10 66.7(3) . .
C2 N C9 C11 -60.6(3) . .
